data_1575672
loop_
_publ_author_name
'Heller, Jan'
'Buch, Christoph D.'
'Virovets, Alexander V.'
'Peresypkina, Eugenia'
'Lerner, Hans-Wolfram'
'Fantuzzi, Felipe'
'Wagner, Matthias'

_publ_section_title
;
 Synthesis of perhalogenated silylboranes (X = Cl, I) and their
 application in regiodivergent alkene silaboration.
;
_journal_issue 43
_journal_name_full 'Chemical science'
_journal_page_first 20329
_journal_page_last 20343
_journal_paper_doi 10.1039/d5sc06234a
_journal_volume 16
_journal_year 2025
_chemical_formula_moiety 'C10 H12 B Cl5 S Si'
_chemical_formula_sum 'C10 H12 B Cl5 S Si'
_chemical_formula_weight 380.41
_chemical_properties_physical Air-sensitive,Moisture-sensitive
_space_group_crystal_system monoclinic
_space_group_IT_number 14
_space_group_name_Hall '-P 2ybc'
_space_group_name_H-M_alt 'P 1 21/c 1'
_atom_sites_solution_hydrogens geom
_atom_sites_solution_primary dual
_atom_sites_solution_secondary difmap
_audit_creation_method SHELXL-2019/3
_audit_update_record
;
2025-07-08 deposited with the CCDC.	2025-09-10 downloaded from the CCDC.
;
_cell_angle_alpha 90
_cell_angle_beta 102.896(7)
_cell_angle_gamma 90
_cell_formula_units_Z 4
_cell_length_a 12.8770(9)
_cell_length_b 9.8069(6)
_cell_length_c 13.5196(10)
_cell_measurement_reflns_used 2799
_cell_measurement_temperature 173(2)
_cell_measurement_theta_max 26.8080
_cell_measurement_theta_min 2.6270
_cell_volume 1664.2(2)
_computing_cell_refinement 'CrysAlisPro 1.171.42.43a (Rigaku OD, 2022)'
_computing_data_collection 'X-Area (Stoe & Cie, 2001)'
_computing_data_reduction 'CrysAlisPro 1.171.42.43a (Rigaku OD, 2022)'
_computing_publication_material 'IUCr PublCIF online service'
_computing_structure_refinement 'SHELXL-2019/2 (Sheldrick, 2019)'
_computing_structure_solution 'SHELXT (G. M. Sheldrick, 2015)'
_diffrn_ambient_temperature 173(2)
_diffrn_detector 'image plate'
_diffrn_detector_area_resol_mean 6.67
_diffrn_detector_type 'STOE image plate (34 cm diameter)'
_diffrn_measured_fraction_theta_full 0.998
_diffrn_measured_fraction_theta_max 0.998
_diffrn_measurement_device '2-circle goniometer'
_diffrn_measurement_device_type 'STOE IPDS II two-circle-diffractometer'
_diffrn_measurement_method \w
_diffrn_radiation_monochromator mirror
_diffrn_radiation_type MoK\a
_diffrn_radiation_wavelength 0.71073
_diffrn_reflns_av_R_equivalents 0.1015
_diffrn_reflns_av_unetI/netI 0.1067
_diffrn_reflns_Laue_measured_fraction_full 0.998
_diffrn_reflns_Laue_measured_fraction_max 0.998
_diffrn_reflns_limit_h_max 15
_diffrn_reflns_limit_h_min -15
_diffrn_reflns_limit_k_max 11
_diffrn_reflns_limit_k_min -11
_diffrn_reflns_limit_l_max 16
_diffrn_reflns_limit_l_min -16
_diffrn_reflns_number 3701
_diffrn_reflns_point_group_measured_fraction_full 0.998
_diffrn_reflns_point_group_measured_fraction_max 0.998
_diffrn_reflns_theta_full 25.242
_diffrn_reflns_theta_max 25.679
_diffrn_reflns_theta_min 2.589
_diffrn_source 'Genix 3D I\mS microfocus X-ray source'
_exptl_absorpt_coefficient_mu 1.048
_exptl_absorpt_correction_T_max 1.00000
_exptl_absorpt_correction_T_min 0.77525
_exptl_absorpt_correction_type multi-scan
_exptl_absorpt_process_details
;
CrysAlisPro 1.171.42.43a (Rigaku Oxford Diffraction, 2022)
Empirical absorption correction using spherical harmonics,
implemented in SCALE3 ABSPACK scaling algorithm.
;
_exptl_crystal_colour colourless
_exptl_crystal_density_diffrn 1.518
_exptl_crystal_description block
_exptl_crystal_F_000 768
_exptl_crystal_size_max 0.110
_exptl_crystal_size_mid 0.080
_exptl_crystal_size_min 0.060
_refine_diff_density_max 0.309
_refine_diff_density_min -0.229
_refine_diff_density_rms 0.060
_refine_ls_extinction_method none
_refine_ls_goodness_of_fit_ref 0.718
_refine_ls_hydrogen_treatment constr
_refine_ls_matrix_type full
_refine_ls_number_parameters 190
_refine_ls_number_reflns 3701
_refine_ls_number_restraints 6
_refine_ls_restrained_S_all 0.717
_refine_ls_R_factor_all 0.0688
_refine_ls_R_factor_gt 0.0366
_refine_ls_shift/su_max 0.000
_refine_ls_shift/su_mean 0.000
_refine_ls_structure_factor_coef Fsqd
_refine_ls_weighting_details 'w=1/[\s^2^(Fo^2^)+(0.0310P)^2^] where P=(Fo^2^+2Fc^2^)/3'
_refine_ls_weighting_scheme calc
_refine_ls_wR_factor_gt 0.0647
_refine_ls_wR_factor_ref 0.0682
_reflns_Friedel_coverage 0.000
_reflns_number_gt 2103
_reflns_number_total 3701
_reflns_threshold_expression 'I > 2\s(I)'
_twin_special_details
;
Component 2 rotated by 179.9940\% 
around [-0.21 -0.00 0.98] (reciprocal) or [-0.00 -0.00 1.00] (direct)
;
_cod_data_source_file d5sc06234a3.cif
_cod_data_source_block 8_wa3697_JH388
_cod_depositor_comments 'Adding full bibliography for 1575660--1575680.cif.'
_cod_original_sg_symbol_H-M 'P 21/c'
_cod_database_code 1575672
_shelx_shelxl_version_number 2019/3
_shelx_space_group_comment
;
The symmetry employed for this shelxl refinement is uniquely defined
by the following loop, which should always be used as a source of
symmetry information in preference to the above space-group names.
They are only intended as comments.
;
_shelx_estimated_absorpt_t_min 0.893
_shelx_estimated_absorpt_t_max 0.940
_oxdiff_twin_integration_method simultaneous

loop_
_space_group_symop_operation_xyz
'x, y, z'
'-x, y+1/2, -z+1/2'
'-x, -y, -z'
'x, -y-1/2, z-1/2'

loop_
_atom_site_label
_atom_site_type_symbol
_atom_site_fract_x
_atom_site_fract_y
_atom_site_fract_z
_atom_site_U_iso_or_equiv
_atom_site_adp_type
_atom_site_occupancy
_atom_site_site_symmetry_order
_atom_site_calc_flag
_atom_site_refinement_flags_posn
_atom_site_refinement_flags_adp
_atom_site_refinement_flags_occupancy
_atom_site_disorder_assembly
_atom_site_disorder_group
B1 B 0.2041(3) 0.4219(4) 0.3390(3) 0.0325(10) Uani 1 1 d . . . . .
Cl1 Cl 0.12251(7) 0.26545(9) 0.29013(8) 0.0452(3) Uani 1 1 d . . . . .
Cl2 Cl 0.14954(7) 0.57135(9) 0.25939(7) 0.0380(2) Uani 1 1 d . . . . .
Si1 Si 0.35124(7) 0.38507(10) 0.31767(8) 0.0309(3) Uani 1 1 d . . . . .
Cl3 Cl 0.42154(7) 0.22082(11) 0.40154(8) 0.0551(3) Uani 1 1 d . . . . .
Cl4 Cl 0.36016(8) 0.33990(11) 0.17214(8) 0.0533(3) Uani 1 1 d . . . . .
Cl5 Cl 0.45304(7) 0.54669(11) 0.35929(9) 0.0551(3) Uani 1 1 d . . . . .
C1 C 0.2089(2) 0.4342(4) 0.4568(3) 0.0345(9) Uani 1 1 d . . . . .
H1 H 0.216096 0.349059 0.491230 0.041 Uiso 1 1 calc R U . . .
C2 C 0.2047(2) 0.5410(4) 0.5171(3) 0.0304(9) Uani 1 1 d . . . . .
S1 S 0.21680(9) 0.49899(11) 0.64848(8) 0.0507(3) Uani 1 1 d . . . . .
C3 C 0.3122(3) 0.6157(5) 0.7177(3) 0.0720(16) Uani 1 1 d . . . . .
H3A H 0.380820 0.602158 0.699219 0.108 Uiso 1 1 calc R U . . .
H3B H 0.320482 0.599757 0.790654 0.108 Uiso 1 1 calc R U . . .
H3C H 0.287646 0.709332 0.701427 0.108 Uiso 1 1 calc R U . . .
C4 C 0.1004(3) 0.5684(4) 0.6783(3) 0.0496(11) Uani 1 1 d . . . . .
H4A H 0.093295 0.664333 0.657583 0.050 Uiso 1 1 calc R U . . .
H4B H 0.105752 0.561895 0.751645 0.075 Uiso 1 1 calc R U . . .
H4C H 0.037902 0.517433 0.642337 0.075 Uiso 1 1 calc R U . . .
C11A C 0.1967(5) 0.6854(10) 0.4938(19) 0.0275(14) Uani 0.754(12) 1 d D . P A 1
C12A C 0.1002(7) 0.7549(7) 0.4635(5) 0.0427(18) Uani 0.754(12) 1 d D . P A 1
H12A H 0.035492 0.705182 0.454816 0.051 Uiso 0.754(12) 1 calc R U P A 1
C13A C 0.0960(8) 0.8933(8) 0.4456(5) 0.055(3) Uani 0.754(12) 1 d . . P A 1
H13A H 0.029126 0.937263 0.423564 0.066 Uiso 0.754(12) 1 calc R U P A 1
C14A C 0.1872(9) 0.9667(9) 0.4596(6) 0.066(4) Uani 0.754(12) 1 d . . P A 1
H14A H 0.184554 1.062885 0.451027 0.079 Uiso 0.754(12) 1 calc R U P A 1
C15A C 0.2854(8) 0.8998(6) 0.4867(5) 0.059(2) Uani 0.754(12) 1 d . . P A 1
H15A H 0.349529 0.950531 0.494159 0.071 Uiso 0.754(12) 1 calc R U P A 1
C16A C 0.2899(7) 0.7604(7) 0.5029(5) 0.0408(17) Uani 0.754(12) 1 d D . P A 1
H16A H 0.356978 0.715795 0.520164 0.049 Uiso 0.754(12) 1 calc R U P A 1
C12B C 0.0652(13) 0.724(2) 0.4685(16) 0.018(5) Uiso 0.246(12) 1 d D . P A 2
H12B H 0.015052 0.653268 0.468231 0.022 Uiso 0.246(12) 1 calc R U P A 2
C13B C 0.0328(16) 0.854(2) 0.4490(12) 0.036(5) Uiso 0.246(12) 1 d . . P A 2
H13B H -0.040962 0.874895 0.436680 0.043 Uiso 0.246(12) 1 calc R U P A 2
C14B C 0.1069(19) 0.959(2) 0.4465(16) 0.032(6) Uiso 0.246(12) 1 d . . P A 2
H14B H 0.082882 1.049969 0.432930 0.038 Uiso 0.246(12) 1 calc R U P A 2
C15B C 0.216(2) 0.929(2) 0.464(2) 0.020(6) Uiso 0.246(12) 1 d . . P A 2
H15B H 0.265850 0.998589 0.458557 0.024 Uiso 0.246(12) 1 calc R U P A 2
C16B C 0.2503(16) 0.797(2) 0.4896(17) 0.032(6) Uiso 0.246(12) 1 d D . P A 2
H16B H 0.324043 0.775712 0.507132 0.039 Uiso 0.246(12) 1 calc R U P A 2
C11B C 0.1738(16) 0.697(4) 0.489(6) 0.0275(14) Uani 0.246(12) 1 d D . P A 2

loop_
_atom_site_aniso_label
_atom_site_aniso_U_11
_atom_site_aniso_U_22
_atom_site_aniso_U_33
_atom_site_aniso_U_23
_atom_site_aniso_U_13
_atom_site_aniso_U_12
B1 0.038(2) 0.017(2) 0.045(3) 0.001(2) 0.015(2) 0.0022(18)
Cl1 0.0414(5) 0.0268(5) 0.0707(8) -0.0092(5) 0.0194(5) -0.0044(4)
Cl2 0.0466(5) 0.0287(5) 0.0388(6) 0.0029(5) 0.0096(4) 0.0058(4)
Si1 0.0337(5) 0.0283(6) 0.0330(7) -0.0020(5) 0.0127(5) -0.0001(4)
Cl3 0.0499(6) 0.0476(7) 0.0671(8) 0.0170(6) 0.0117(5) 0.0152(5)
Cl4 0.0636(6) 0.0634(8) 0.0392(7) -0.0072(6) 0.0249(5) 0.0010(6)
Cl5 0.0445(5) 0.0461(7) 0.0777(9) -0.0161(6) 0.0201(6) -0.0130(5)
C1 0.039(2) 0.026(2) 0.045(3) 0.009(2) 0.0250(18) 0.0097(16)
C2 0.0256(17) 0.035(2) 0.034(2) 0.0063(19) 0.0139(16) 0.0051(15)
S1 0.0784(7) 0.0423(7) 0.0402(7) 0.0127(6) 0.0324(6) 0.0272(6)
C3 0.037(2) 0.148(5) 0.029(3) -0.008(3) 0.0020(19) 0.017(3)
C4 0.059(2) 0.051(3) 0.049(3) -0.014(2) 0.032(2) -0.010(2)
C11A 0.038(4) 0.021(3) 0.023(3) 0.001(3) 0.005(6) 0.008(3)
C12A 0.051(5) 0.040(5) 0.035(4) -0.007(3) 0.005(3) 0.005(4)
C13A 0.102(8) 0.032(5) 0.026(4) -0.007(3) 0.002(4) 0.025(5)
C14A 0.131(13) 0.026(5) 0.041(5) 0.000(4) 0.021(6) 0.023(5)
C15A 0.101(7) 0.035(4) 0.044(4) -0.014(3) 0.023(4) -0.028(4)
C16A 0.067(5) 0.027(4) 0.032(4) -0.002(3) 0.017(3) -0.007(3)
C11B 0.038(4) 0.021(3) 0.023(3) 0.001(3) 0.005(6) 0.008(3)

loop_
_atom_type_symbol
_atom_type_description
_atom_type_scat_dispersion_real
_atom_type_scat_dispersion_imag
_atom_type_scat_source
C C 0.0033 0.0016 'International Tables Vol C Tables 4.2.6.8 and 6.1.1.4'
H H 0.0000 0.0000 'International Tables Vol C Tables 4.2.6.8 and 6.1.1.4'
B B 0.0013 0.0007 'International Tables Vol C Tables 4.2.6.8 and 6.1.1.4'
Si Si 0.0817 0.0704 'International Tables Vol C Tables 4.2.6.8 and 6.1.1.4'
S S 0.1246 0.1234 'International Tables Vol C Tables 4.2.6.8 and 6.1.1.4'
Cl Cl 0.1484 0.1585 'International Tables Vol C Tables 4.2.6.8 and 6.1.1.4'

loop_
_geom_angle_atom_site_label_1
_geom_angle_atom_site_label_2
_geom_angle_atom_site_label_3
_geom_angle
_geom_angle_site_symmetry_1
_geom_angle_site_symmetry_3
_geom_angle_publ_flag
C1 B1 Cl2 116.5(3) . . ?
C1 B1 Cl1 107.9(3) . . ?
Cl2 B1 Cl1 109.2(2) . . ?
C1 B1 Si1 109.3(2) . . ?
Cl2 B1 Si1 107.70(19) . . ?
Cl1 B1 Si1 105.74(19) . . ?
B1 Si1 Cl4 115.71(14) . . ?
B1 Si1 Cl5 112.72(13) . . ?
Cl4 Si1 Cl5 105.15(6) . . ?
B1 Si1 Cl3 111.94(13) . . ?
Cl4 Si1 Cl3 104.36(6) . . ?
Cl5 Si1 Cl3 106.11(6) . . ?
C2 C1 B1 132.5(4) . . ?
C2 C1 H1 113.8 . . ?
B1 C1 H1 113.8 . . ?
C1 C2 C11A 130.2(10) . . ?
C1 C2 C11B 130(3) . . ?
C1 C2 S1 114.7(3) . . ?
C11A C2 S1 115.1(10) . . ?
C11B C2 S1 114(3) . . ?
C4 S1 C3 98.74(19) . . ?
C4 S1 C2 104.25(18) . . ?
C3 S1 C2 105.65(19) . . ?
S1 C3 H3A 109.5 . . ?
S1 C3 H3B 109.5 . . ?
H3A C3 H3B 109.5 . . ?
S1 C3 H3C 109.5 . . ?
H3A C3 H3C 109.5 . . ?
H3B C3 H3C 109.5 . . ?
S1 C4 H4A 109.5 . . ?
S1 C4 H4B 109.5 . . ?
H4A C4 H4B 109.5 . . ?
S1 C4 H4C 109.5 . . ?
H4A C4 H4C 109.5 . . ?
H4B C4 H4C 109.5 . . ?
C16A C11A C12A 117.5(8) . . ?
C16A C11A C2 118.7(6) . . ?
C12A C11A C2 123.8(6) . . ?
C13A C12A C11A 122.0(8) . . ?
C13A C12A H12A 119.0 . . ?
C11A C12A H12A 119.0 . . ?
C14A C13A C12A 120.0(9) . . ?
C14A C13A H13A 120.0 . . ?
C12A C13A H13A 120.0 . . ?
C13A C14A C15A 119.5(9) . . ?
C13A C14A H14A 120.3 . . ?
C15A C14A H14A 120.3 . . ?
C16A C15A C14A 120.6(8) . . ?
C16A C15A H15A 119.7 . . ?
C14A C15A H15A 119.7 . . ?
C15A C16A C11A 120.3(8) . . ?
C15A C16A H16A 119.9 . . ?
C11A C16A H16A 119.9 . . ?
C13B C12B C11B 118.4(19) . . ?
C13B C12B H12B 120.8 . . ?
C11B C12B H12B 120.8 . . ?
C12B C13B C14B 120.9(16) . . ?
C12B C13B H13B 119.6 . . ?
C14B C13B H13B 119.6 . . ?
C15B C14B C13B 120.1(19) . . ?
C15B C14B H14B 119.9 . . ?
C13B C14B H14B 119.9 . . ?
C16B C15B C14B 119(2) . . ?
C16B C15B H15B 120.4 . . ?
C14B C15B H15B 120.4 . . ?
C15B C16B C11B 118(2) . . ?
C15B C16B H16B 120.9 . . ?
C11B C16B H16B 120.9 . . ?
C16B C11B C12B 123(2) . . ?
C16B C11B C2 122.3(18) . . ?
C12B C11B C2 114.6(18) . . ?

loop_
_geom_bond_atom_site_label_1
_geom_bond_atom_site_label_2
_geom_bond_distance
_geom_bond_site_symmetry_2
_geom_bond_publ_flag
B1 C1 1.584(5) . ?
B1 Cl2 1.861(4) . ?
B1 Cl1 1.893(4) . ?
B1 Si1 2.013(4) . ?
Si1 Cl4 2.0449(14) . ?
Si1 Cl5 2.0538(13) . ?
Si1 Cl3 2.0595(14) . ?
C1 C2 1.335(5) . ?
C1 H1 0.9500 . ?
C2 C11A 1.450(10) . ?
C2 C11B 1.61(3) . ?
C2 S1 1.796(4) . ?
S1 C4 1.773(3) . ?
S1 C3 1.784(4) . ?
C3 H3A 0.9800 . ?
C3 H3B 0.9800 . ?
C3 H3C 0.9800 . ?
C4 H4A 0.9800 . ?
C4 H4B 0.9800 . ?
C4 H4C 0.9800 . ?
C11A C16A 1.390(7) . ?
C11A C12A 1.395(8) . ?
C12A C13A 1.378(10) . ?
C12A H12A 0.9500 . ?
C13A C14A 1.355(11) . ?
C13A H13A 0.9500 . ?
C14A C15A 1.398(11) . ?
C14A H14A 0.9500 . ?
C15A C16A 1.384(8) . ?
C15A H15A 0.9500 . ?
C16A H16A 0.9500 . ?
C12B C13B 1.34(3) . ?
C12B C11B 1.390(16) . ?
C12B H12B 0.9500 . ?
C13B C14B 1.41(3) . ?
C13B H13B 0.9500 . ?
C14B C15B 1.40(3) . ?
C14B H14B 0.9500 . ?
C15B C16B 1.39(3) . ?
C15B H15B 0.9500 . ?
C16B C11B 1.389(16) . ?
C16B H16B 0.9500 . ?

loop_
_geom_torsion_atom_site_label_1
_geom_torsion_atom_site_label_2
_geom_torsion_atom_site_label_3
_geom_torsion_atom_site_label_4
_geom_torsion
_geom_torsion_site_symmetry_1
_geom_torsion_site_symmetry_2
_geom_torsion_site_symmetry_3
_geom_torsion_site_symmetry_4
_geom_torsion_publ_flag
Cl2 B1 C1 C2 -18.1(5) . . . . ?
Cl1 B1 C1 C2 -141.2(3) . . . . ?
Si1 B1 C1 C2 104.3(4) . . . . ?
B1 C1 C2 C11A -1.7(7) . . . . ?
B1 C1 C2 C11B 11.4(11) . . . . ?
B1 C1 C2 S1 -178.6(3) . . . . ?
C1 C2 S1 C4 -123.7(3) . . . . ?
C11A C2 S1 C4 58.9(4) . . . . ?
C11B C2 S1 C4 47.9(8) . . . . ?
C1 C2 S1 C3 132.8(3) . . . . ?
C11A C2 S1 C3 -44.7(4) . . . . ?
C11B C2 S1 C3 -55.7(8) . . . . ?
C1 C2 C11A C16A -90.7(18) . . . . ?
S1 C2 C11A C16A 86.3(18) . . . . ?
C1 C2 C11A C12A 89.9(19) . . . . ?
S1 C2 C11A C12A -93.2(19) . . . . ?
C16A C11A C12A C13A -2(2) . . . . ?
C2 C11A C12A C13A 177.6(13) . . . . ?
C11A C12A C13A C14A -1.4(16) . . . . ?
C12A C13A C14A C15A 3.5(11) . . . . ?
C13A C14A C15A C16A -2.3(10) . . . . ?
C14A C15A C16A C11A -1.0(15) . . . . ?
C12A C11A C16A C15A 3(2) . . . . ?
C2 C11A C16A C15A -176.4(12) . . . . ?
C11B C12B C13B C14B 2(5) . . . . ?
C12B C13B C14B C15B 0(3) . . . . ?
C13B C14B C15B C16B -4(4) . . . . ?
C14B C15B C16B C11B 5(5) . . . . ?
C15B C16B C11B C12B -3(9) . . . . ?
C15B C16B C11B C2 180(4) . . . . ?
C13B C12B C11B C16B 0(9) . . . . ?
C13B C12B C11B C2 177(3) . . . . ?
C1 C2 C11B C16B -98(6) . . . . ?
S1 C2 C11B C16B 92(6) . . . . ?
C1 C2 C11B C12B 85(6) . . . . ?
S1 C2 C11B C12B -85(6) . . . . ?

loop_
_twin_individual_id
_twin_individual_mass_fraction_refined
_oxdiff_twin_reflns_isolated
_oxdiff_twin_reflns_overlapped
_twin_individual_twin_lattice_type
_twin_individual_twin_matrix_11
_twin_individual_twin_matrix_12
_twin_individual_twin_matrix_13
_twin_individual_twin_matrix_21
_twin_individual_twin_matrix_22
_twin_individual_twin_matrix_23
_twin_individual_twin_matrix_31
_twin_individual_twin_matrix_32
_twin_individual_twin_matrix_33
1 0.7730 5460 10388 ref 1.0000 0.0000 0.0000 0.0000 1.0000 0.0000 0.0000 0.0000 1.0000
2 0.2270 5449 10388 nmt -0.9998 0.0007 -0.4266 0.0001 -1.0007 -0.0008 -0.0007 -0.0004 1.0000
